data_1564461
loop_
_publ_author_name
'Avdeeva, Varvara V.'
'Malinina, Elena A.'
'Vologzhanina, Anna V.'
'Sivaev, Igor B.'
'Kuznetsov, Nikolay T.'

_publ_section_title
;
 Formation of oxidopolyborates in destruction of the [B11H14]-- anion
 promoted by transition metals
;
_journal_name_full 'Inorganica Chimica Acta'
_journal_page_first 119693
_journal_paper_doi 10.1016/j.ica.2020.119693
_journal_volume 509
_journal_year 2020
_chemical_formula_moiety 'C40 H32 Cd2 N8 O8 S2, 2(B H3 O3)'
_chemical_formula_sum 'C40 H38 B2 Cd2 N8 O14 S2'
_chemical_formula_weight 1165.32
_space_group_crystal_system monoclinic
_space_group_IT_number 14
_space_group_name_Hall '-P 2ybc'
_space_group_name_H-M_alt 'P 1 21/c 1'
_atom_sites_solution_hydrogens mixed
_cell_angle_alpha 90
_cell_angle_beta 105.8160(10)
_cell_angle_gamma 90
_cell_formula_units_Z 2
_cell_length_a 9.0680(2)
_cell_length_b 15.9682(3)
_cell_length_c 15.5111(3)
_cell_measurement_reflns_used 6341
_cell_measurement_temperature 100
_cell_measurement_theta_max 31.44
_cell_measurement_theta_min 2.55
_cell_volume 2160.97(8)
_computing_cell_refinement 'SAINT v7.23A (Bruker, 2003)'
_computing_data_reduction 'SAINT v7.23A (Bruker, 2003)'
_computing_molecular_graphics 'Olex2 (Dolomanov et al., 2009)'
_computing_publication_material 'Olex2 (Dolomanov et al., 2009)'
_computing_structure_refinement 'XL (Sheldrick, 2008)'
_diffrn_ambient_temperature 100.0
_diffrn_measured_fraction_theta_full 1.000
_diffrn_measured_fraction_theta_max 0.929
_diffrn_measurement_device_type 'CCD area detector'
_diffrn_measurement_method 'phi and omega scans'
_diffrn_radiation_monochromator graphite
_diffrn_radiation_type MoK\a
_diffrn_radiation_wavelength 0.71073
_diffrn_reflns_av_R_equivalents 0.0219
_diffrn_reflns_av_unetI/netI 0.0238
_diffrn_reflns_Laue_measured_fraction_full 1.000
_diffrn_reflns_Laue_measured_fraction_max 0.929
_diffrn_reflns_limit_h_max 13
_diffrn_reflns_limit_h_min -13
_diffrn_reflns_limit_k_max 22
_diffrn_reflns_limit_k_min -22
_diffrn_reflns_limit_l_max 22
_diffrn_reflns_limit_l_min -21
_diffrn_reflns_number 21497
_diffrn_reflns_point_group_measured_fraction_full 1.000
_diffrn_reflns_point_group_measured_fraction_max 0.929
_diffrn_reflns_theta_full 25.242
_diffrn_reflns_theta_max 31.585
_diffrn_reflns_theta_min 1.868
_exptl_absorpt_coefficient_mu 1.160
_exptl_absorpt_correction_T_max 0.827
_exptl_absorpt_correction_T_min 0.802925
_exptl_absorpt_correction_type multi-scan
_exptl_absorpt_process_details
'SADABS-2004/1 (Bruker,2004) was used for absorption correction. R(int) was 0.0414 before and 0.0203 after correction. The Ratio of minimum to maximum transmission is 0.8029. The \l/2 correction factor is 0.0015.'
_exptl_crystal_colour colourless
_exptl_crystal_colour_primary colourless
_exptl_crystal_density_diffrn 1.791
_exptl_crystal_density_meas .
_exptl_crystal_description prism
_exptl_crystal_F_000 1168
_exptl_crystal_size_max 0.3
_exptl_crystal_size_mid 0.3
_exptl_crystal_size_min 0.3
_refine_diff_density_max 0.490
_refine_diff_density_min -0.554
_refine_diff_density_rms 0.074
_refine_ls_extinction_coef .
_refine_ls_extinction_method none
_refine_ls_goodness_of_fit_ref 1.026
_refine_ls_hydrogen_treatment mixed
_refine_ls_matrix_type full
_refine_ls_number_parameters 374
_refine_ls_number_reflns 6731
_refine_ls_number_restraints 0
_refine_ls_restrained_S_all 1.026
_refine_ls_R_factor_all 0.0264
_refine_ls_R_factor_gt 0.0201
_refine_ls_shift/su_max 0.001
_refine_ls_shift/su_mean 0.000
_refine_ls_structure_factor_coef Fsqd
_refine_ls_weighting_details 'w=1/[\s^2^(Fo^2^)+(0.0234P)^2^+1.0757P] where P=(Fo^2^+2Fc^2^)/3'
_refine_ls_weighting_scheme calc
_refine_ls_wR_factor_gt 0.0478
_refine_ls_wR_factor_ref 0.0506
_reflns_Friedel_coverage 0.000
_reflns_Friedel_fraction_full .
_reflns_Friedel_fraction_max .
_reflns_number_gt 5887
_reflns_number_total 6731
_reflns_threshold_expression 'I > 2\s(I)'
_cod_data_source_file VI.cif
_cod_data_source_block 6
_cod_database_code 1564461
_shelx_space_group_comment
;
The symmetry employed for this shelxl refinement is uniquely defined
by the following loop, which should always be used as a source of
symmetry information in preference to the above space-group names.
They are only intended as comments.
;
_shelx_estimated_absorpt_t_max 0.722
_shelx_estimated_absorpt_t_min 0.722
_olex2_refinement_description
;
1. Fixed Uiso
 At 1.5 times of:
  All O(H) groups
2.a Idealised tetrahedral OH refined as rotating group:
 O5(H5), O6(H6), O7(H7A)
;
_olex2_submission_special_instructions 'No special instructions were received'

loop_
_space_group_symop_operation_xyz
'x, y, z'
'-x, y+1/2, -z+1/2'
'-x, -y, -z'
'x, -y-1/2, z-1/2'

loop_
_atom_site_label
_atom_site_type_symbol
_atom_site_fract_x
_atom_site_fract_y
_atom_site_fract_z
_atom_site_U_iso_or_equiv
_atom_site_adp_type
_atom_site_occupancy
_atom_site_site_symmetry_order
_atom_site_calc_flag
_atom_site_refinement_flags_posn
_atom_site_refinement_flags_adp
_atom_site_refinement_flags_occupancy
_atom_site_disorder_assembly
_atom_site_disorder_group
Cd1 Cd -0.02359(2) 0.14071(2) 0.48311(2) 0.01051(3) Uani 1 1 d . . . . .
S1 S 0.19641(4) 0.01067(2) 0.64365(2) 0.01078(6) Uani 1 1 d . . . . .
O1 O 0.04613(11) 0.04707(7) 0.59442(7) 0.01469(19) Uani 1 1 d . . . . .
O2 O 0.22747(11) -0.06244(6) 0.59183(7) 0.01497(19) Uani 1 1 d . . . . .
O3 O 0.31906(12) 0.07307(7) 0.65181(7) 0.0168(2) Uani 1 1 d . . . . .
O4 O 0.18718(11) -0.01673(7) 0.73257(6) 0.01424(19) Uani 1 1 d . . . . .
O5 O 0.48214(13) 0.12522(7) 0.81554(7) 0.0222(2) Uani 1 1 d . . . . .
H5 H 0.4268 0.1017 0.7696 0.033 Uiso 1 1 calc GR . . . .
O6 O 0.39925(13) 0.00737(7) 0.88807(7) 0.0218(2) Uani 1 1 d . . . . .
H6 H 0.3365 0.0023 0.8373 0.033 Uiso 1 1 calc GR . . . .
O7 O 0.59939(13) 0.09701(8) 0.96537(8) 0.0255(3) Uani 1 1 d . . . . .
H7A H 0.5929 0.0645 1.0067 0.038 Uiso 1 1 calc GR . . . .
N1 N -0.05843(13) 0.24186(8) 0.36872(8) 0.0137(2) Uani 1 1 d . . . . .
N2 N 0.16750(13) 0.12604(8) 0.40858(8) 0.0135(2) Uani 1 1 d . . . . .
N3 N -0.20145(13) 0.20573(7) 0.54730(8) 0.0124(2) Uani 1 1 d . . . . .
N4 N 0.08628(13) 0.26591(8) 0.56447(8) 0.0142(2) Uani 1 1 d . . . . .
C1 C -0.17147(16) 0.29832(10) 0.35305(9) 0.0156(3) Uani 1 1 d . . . . .
C2 C -0.17431(17) 0.36831(9) 0.29938(10) 0.0165(3) Uani 1 1 d . . . . .
C3 C -0.05290(17) 0.38131(10) 0.26282(10) 0.0173(3) Uani 1 1 d . . . . .
C4 C 0.06503(17) 0.32265(10) 0.27860(10) 0.0165(3) Uani 1 1 d . . . . .
C5 C 0.05856(15) 0.25287(9) 0.33108(9) 0.0133(2) Uani 1 1 d . . . . .
C6 C 0.17644(15) 0.18529(9) 0.34813(9) 0.0134(2) Uani 1 1 d . . . . .
C7 C 0.29004(18) 0.18196(11) 0.30292(11) 0.0211(3) Uani 1 1 d . . . . .
C8 C 0.39312(18) 0.11557(12) 0.31931(11) 0.0232(3) Uani 1 1 d . . . . .
C9 C 0.38040(16) 0.05383(10) 0.37933(10) 0.0175(3) Uani 1 1 d . . . . .
C10 C 0.26614(16) 0.06171(9) 0.42282(10) 0.0157(3) Uani 1 1 d . . . . .
C11 C -0.33258(16) 0.16771(9) 0.54929(10) 0.0146(3) Uani 1 1 d . . . . .
C12 C -0.42350(16) 0.19562(10) 0.60220(10) 0.0170(3) Uani 1 1 d . . . . .
C13 C -0.37670(17) 0.26600(10) 0.65481(10) 0.0182(3) Uani 1 1 d . . . . .
C14 C -0.24295(16) 0.30697(9) 0.65214(9) 0.0156(3) Uani 1 1 d . . . . .
C15 C -0.15815(15) 0.27495(9) 0.59704(9) 0.0124(2) Uani 1 1 d . . . . .
C16 C -0.01511(15) 0.31575(9) 0.58908(9) 0.0138(2) Uani 1 1 d . . . . .
C17 C 0.00868(18) 0.40177(10) 0.60170(12) 0.0214(3) Uani 1 1 d . . . . .
C18 C 0.1402(2) 0.43667(11) 0.58691(13) 0.0265(3) Uani 1 1 d . . . . .
C19 C 0.24582(19) 0.38533(11) 0.56328(12) 0.0239(3) Uani 1 1 d . . . . .
C20 C 0.21418(17) 0.30053(10) 0.55292(10) 0.0185(3) Uani 1 1 d . . . . .
B1 B 0.49072(18) 0.07617(11) 0.88835(11) 0.0174(3) Uani 1 1 d . . . . .
H1 H -0.251(2) 0.2886(12) 0.3793(12) 0.014(4) Uiso 1 1 d . . . . .
H2 H -0.259(2) 0.4037(12) 0.2876(12) 0.019(5) Uiso 1 1 d . . . . .
H3 H -0.050(2) 0.4277(13) 0.2280(13) 0.021(5) Uiso 1 1 d . . . . .
H4 H 0.142(2) 0.3314(13) 0.2542(13) 0.024(5) Uiso 1 1 d . . . . .
H7 H 0.298(2) 0.2271(14) 0.2627(14) 0.030(5) Uiso 1 1 d . . . . .
H8 H 0.470(3) 0.1113(15) 0.2893(15) 0.038(6) Uiso 1 1 d . . . . .
H9 H 0.446(2) 0.0083(12) 0.3906(13) 0.021(5) Uiso 1 1 d . . . . .
H10 H 0.254(2) 0.0205(12) 0.4649(12) 0.016(4) Uiso 1 1 d . . . . .
H11 H -0.360(2) 0.1209(12) 0.5094(12) 0.016(4) Uiso 1 1 d . . . . .
H12 H -0.509(2) 0.1643(14) 0.6049(14) 0.029(5) Uiso 1 1 d . . . . .
H13 H -0.438(2) 0.2852(13) 0.6921(13) 0.023(5) Uiso 1 1 d . . . . .
H14 H -0.209(2) 0.3542(13) 0.6871(15) 0.026(5) Uiso 1 1 d . . . . .
H17 H -0.064(2) 0.4351(13) 0.6175(13) 0.021(5) Uiso 1 1 d . . . . .
H18 H 0.155(3) 0.4945(14) 0.5912(15) 0.038(6) Uiso 1 1 d . . . . .
H19 H 0.335(3) 0.4069(14) 0.5531(14) 0.033(6) Uiso 1 1 d . . . . .
H20 H 0.281(2) 0.2639(12) 0.5355(12) 0.017(4) Uiso 1 1 d . . . . .

loop_
_atom_site_aniso_label
_atom_site_aniso_U_11
_atom_site_aniso_U_22
_atom_site_aniso_U_33
_atom_site_aniso_U_23
_atom_site_aniso_U_13
_atom_site_aniso_U_12
Cd1 0.01063(5) 0.00955(5) 0.01231(5) 0.00042(3) 0.00473(3) 0.00011(3)
S1 0.01055(13) 0.00989(15) 0.01191(13) -0.00041(11) 0.00309(11) -0.00060(11)
O1 0.0140(4) 0.0159(5) 0.0138(4) 0.0028(4) 0.0032(3) 0.0033(4)
O2 0.0136(4) 0.0129(5) 0.0189(5) -0.0043(4) 0.0051(4) 0.0002(4)
O3 0.0183(5) 0.0160(5) 0.0168(5) -0.0015(4) 0.0060(4) -0.0070(4)
O4 0.0144(4) 0.0150(5) 0.0126(4) 0.0021(4) 0.0025(3) -0.0010(4)
O5 0.0218(5) 0.0247(6) 0.0179(5) -0.0005(4) 0.0019(4) -0.0089(5)
O6 0.0224(5) 0.0227(6) 0.0158(5) 0.0022(4) -0.0025(4) -0.0073(4)
O7 0.0242(6) 0.0306(7) 0.0181(5) -0.0002(5) -0.0001(4) -0.0108(5)
N1 0.0130(5) 0.0145(6) 0.0141(5) 0.0017(4) 0.0047(4) 0.0005(4)
N2 0.0137(5) 0.0128(6) 0.0152(5) -0.0001(4) 0.0060(4) -0.0004(4)
N3 0.0122(5) 0.0113(5) 0.0141(5) -0.0004(4) 0.0043(4) 0.0004(4)
N4 0.0123(5) 0.0146(6) 0.0152(5) -0.0017(4) 0.0027(4) -0.0002(4)
C1 0.0142(6) 0.0173(7) 0.0158(6) 0.0016(5) 0.0053(5) 0.0016(5)
C2 0.0173(6) 0.0147(7) 0.0175(6) 0.0011(5) 0.0050(5) 0.0028(5)
C3 0.0196(7) 0.0145(7) 0.0181(6) 0.0034(5) 0.0058(5) -0.0009(5)
C4 0.0166(6) 0.0156(7) 0.0187(6) 0.0016(5) 0.0073(5) -0.0016(5)
C5 0.0127(6) 0.0135(6) 0.0135(6) 0.0000(5) 0.0033(5) -0.0002(5)
C6 0.0121(6) 0.0143(7) 0.0139(6) 0.0004(5) 0.0039(5) -0.0013(5)
C7 0.0190(7) 0.0235(8) 0.0242(7) 0.0086(6) 0.0118(6) 0.0035(6)
C8 0.0184(7) 0.0284(9) 0.0274(8) 0.0077(7) 0.0143(6) 0.0056(6)
C9 0.0143(6) 0.0184(7) 0.0209(7) 0.0011(6) 0.0066(5) 0.0028(5)
C10 0.0164(6) 0.0145(7) 0.0177(6) 0.0011(5) 0.0071(5) 0.0011(5)
C11 0.0137(6) 0.0126(6) 0.0181(6) -0.0001(5) 0.0052(5) -0.0003(5)
C12 0.0138(6) 0.0175(7) 0.0217(7) 0.0020(6) 0.0081(5) 0.0005(5)
C13 0.0181(6) 0.0190(7) 0.0201(7) -0.0006(6) 0.0094(5) 0.0047(6)
C14 0.0174(6) 0.0137(7) 0.0158(6) -0.0019(5) 0.0047(5) 0.0030(5)
C15 0.0124(6) 0.0106(6) 0.0138(6) 0.0006(5) 0.0030(5) 0.0019(5)
C16 0.0131(6) 0.0122(6) 0.0155(6) -0.0014(5) 0.0028(5) 0.0002(5)
C17 0.0209(7) 0.0125(7) 0.0313(8) -0.0046(6) 0.0080(6) -0.0016(6)
C18 0.0280(8) 0.0160(8) 0.0362(9) -0.0054(7) 0.0099(7) -0.0074(6)
C19 0.0198(7) 0.0232(8) 0.0297(8) -0.0046(7) 0.0085(6) -0.0097(6)
C20 0.0134(6) 0.0205(7) 0.0214(7) -0.0032(6) 0.0046(5) -0.0022(6)
B1 0.0140(7) 0.0199(8) 0.0180(7) -0.0024(6) 0.0037(6) -0.0005(6)

loop_
_atom_type_symbol
_atom_type_description
_atom_type_scat_dispersion_real
_atom_type_scat_dispersion_imag
_atom_type_scat_source
C C 0.0033 0.0016 'International Tables Vol C Tables 4.2.6.8 and 6.1.1.4'
H H 0.0000 0.0000 'International Tables Vol C Tables 4.2.6.8 and 6.1.1.4'
B B 0.0013 0.0007 'International Tables Vol C Tables 4.2.6.8 and 6.1.1.4'
S S 0.1246 0.1234 'International Tables Vol C Tables 4.2.6.8 and 6.1.1.4'
N N 0.0061 0.0033 'International Tables Vol C Tables 4.2.6.8 and 6.1.1.4'
O O 0.0106 0.0060 'International Tables Vol C Tables 4.2.6.8 and 6.1.1.4'
Cd Cd -0.8075 1.2024 'International Tables Vol C Tables 4.2.6.8 and 6.1.1.4'

loop_
_geom_angle_atom_site_label_1
_geom_angle_atom_site_label_2
_geom_angle_atom_site_label_3
_geom_angle
_geom_angle_site_symmetry_1
_geom_angle_site_symmetry_3
O1 Cd1 O2 92.66(4) . 3_556
O1 Cd1 N1 171.66(4) . .
O1 Cd1 N2 102.84(4) . .
O1 Cd1 N3 92.88(4) . .
O1 Cd1 N4 99.17(4) . .
O2 Cd1 N1 93.93(4) 3_556 .
O2 Cd1 N2 107.51(4) 3_556 .
O2 Cd1 N3 84.45(4) 3_556 .
O2 Cd1 N4 151.68(4) 3_556 .
N1 Cd1 N4 77.22(4) . .
N2 Cd1 N1 70.26(4) . .
N2 Cd1 N3 159.53(4) . .
N2 Cd1 N4 94.87(4) . .
N3 Cd1 N1 92.84(4) . .
N3 Cd1 N4 69.42(4) . .
O1 S1 O2 108.14(6) . .
O3 S1 O1 110.16(6) . .
O3 S1 O2 109.13(6) . .
O4 S1 O1 108.63(6) . .
O4 S1 O2 109.93(6) . .
O4 S1 O3 110.81(6) . .
S1 O1 Cd1 133.09(6) . .
S1 O2 Cd1 117.44(5) . 3_556
B1 O5 H5 109.5 . .
B1 O6 H6 109.5 . .
B1 O7 H7A 109.5 . .
C1 N1 Cd1 122.55(9) . .
C1 N1 C5 119.08(12) . .
C5 N1 Cd1 116.97(9) . .
C6 N2 Cd1 117.73(9) . .
C10 N2 Cd1 123.07(9) . .
C10 N2 C6 119.20(12) . .
C11 N3 Cd1 121.55(9) . .
C11 N3 C15 118.73(12) . .
C15 N3 Cd1 118.60(9) . .
C16 N4 Cd1 114.74(9) . .
C20 N4 Cd1 121.16(10) . .
C20 N4 C16 118.46(13) . .
N1 C1 C2 122.64(13) . .
N1 C1 H1 117.1(11) . .
C2 C1 H1 120.3(11) . .
C1 C2 H2 119.1(12) . .
C3 C2 C1 118.62(14) . .
C3 C2 H2 122.2(12) . .
C2 C3 C4 119.05(14) . .
C2 C3 H3 121.1(12) . .
C4 C3 H3 119.9(12) . .
C3 C4 H4 118.3(14) . .
C5 C4 C3 119.28(13) . .
C5 C4 H4 122.5(14) . .
N1 C5 C4 121.28(13) . .
N1 C5 C6 115.95(12) . .
C4 C5 C6 122.76(12) . .
N2 C6 C5 117.03(12) . .
N2 C6 C7 120.96(13) . .
C7 C6 C5 122.00(13) . .
C6 C7 H7 119.5(12) . .
C8 C7 C6 119.24(14) . .
C8 C7 H7 121.2(12) . .
C7 C8 H8 121.1(14) . .
C9 C8 C7 119.46(14) . .
C9 C8 H8 119.4(14) . .
C8 C9 C10 118.24(14) . .
C8 C9 H9 121.3(13) . .
C10 C9 H9 120.4(13) . .
N2 C10 C9 122.86(14) . .
N2 C10 H10 116.6(11) . .
C9 C10 H10 120.5(11) . .
N3 C11 C12 122.80(14) . .
N3 C11 H11 114.4(11) . .
C12 C11 H11 122.8(11) . .
C11 C12 H12 119.4(13) . .
C13 C12 C11 118.25(14) . .
C13 C12 H12 122.1(13) . .
C12 C13 C14 119.63(13) . .
C12 C13 H13 118.9(12) . .
C14 C13 H13 121.5(12) . .
C13 C14 C15 118.54(13) . .
C13 C14 H14 121.2(13) . .
C15 C14 H14 120.3(13) . .
N3 C15 C14 122.02(13) . .
N3 C15 C16 115.97(12) . .
C14 C15 C16 122.01(13) . .
N4 C16 C15 116.29(12) . .
N4 C16 C17 121.97(13) . .
C17 C16 C15 121.65(13) . .
C16 C17 H17 120.3(12) . .
C18 C17 C16 118.54(15) . .
C18 C17 H17 121.1(12) . .
C17 C18 H18 119.6(15) . .
C19 C18 C17 119.53(16) . .
C19 C18 H18 120.8(15) . .
C18 C19 C20 118.27(15) . .
C18 C19 H19 121.5(14) . .
C20 C19 H19 120.2(14) . .
N4 C20 C19 123.18(15) . .
N4 C20 H20 115.7(12) . .
C19 C20 H20 121.1(12) . .
O5 B1 O6 124.03(14) . .
O5 B1 O7 116.77(14) . .
O7 B1 O6 119.19(14) . .

loop_
_geom_bond_atom_site_label_1
_geom_bond_atom_site_label_2
_geom_bond_distance
_geom_bond_site_symmetry_2
Cd1 O1 2.2409(10) .
Cd1 O2 2.2715(10) 3_556
Cd1 N1 2.3560(12) .
Cd1 N2 2.3421(12) .
Cd1 N3 2.3551(11) .
Cd1 N4 2.4284(12) .
S1 O1 1.4868(10) .
S1 O2 1.4872(10) .
S1 O3 1.4727(10) .
S1 O4 1.4709(10) .
O2 Cd1 2.2715(10) 3_556
O5 H5 0.8400 .
O5 B1 1.359(2) .
O6 H6 0.8400 .
O6 B1 1.376(2) .
O7 H7A 0.8400 .
O7 B1 1.3665(19) .
N1 C1 1.3368(18) .
N1 C5 1.3545(17) .
N2 C6 1.3500(18) .
N2 C10 1.3403(19) .
N3 C11 1.3428(18) .
N3 C15 1.3439(18) .
N4 C16 1.3475(18) .
N4 C20 1.3402(18) .
C1 C2 1.390(2) .
C1 H1 0.934(18) .
C2 C3 1.385(2) .
C2 H2 0.930(19) .
C3 C4 1.392(2) .
C3 H3 0.92(2) .
C4 C5 1.391(2) .
C4 H4 0.89(2) .
C5 C6 1.491(2) .
C6 C7 1.3963(19) .
C7 C8 1.390(2) .
C7 H7 0.97(2) .
C8 C9 1.382(2) .
C8 H8 0.94(2) .
C9 C10 1.388(2) .
C9 H9 0.93(2) .
C10 H10 0.953(19) .
C11 C12 1.386(2) .
C11 H11 0.959(19) .
C12 C13 1.386(2) .
C12 H12 0.94(2) .
C13 C14 1.389(2) .
C13 H13 0.95(2) .
C14 C15 1.3934(19) .
C14 H14 0.93(2) .
C15 C16 1.4864(19) .
C16 C17 1.396(2) .
C17 C18 1.391(2) .
C17 H17 0.93(2) .
C18 C19 1.384(2) .
C18 H18 0.93(2) .
C19 C20 1.385(2) .
C19 H19 0.93(2) .
C20 H20 0.932(19) .

loop_
_geom_hbond_atom_site_label_D
_geom_hbond_atom_site_label_H
_geom_hbond_atom_site_label_A
_geom_hbond_distance_DH
_geom_hbond_distance_HA
_geom_hbond_distance_DA
_geom_hbond_angle_DHA
_geom_hbond_site_symmetry_A
O5 H5 O3 0.84 1.88 2.6986(15) 165.0 .
O6 H6 O4 0.84 1.83 2.6712(14) 173.5 .
O7 H7A O6 0.84 1.98 2.8162(16) 173.5 3_657
